data_7240786
loop_
_publ_author_name
'Rani, Jyoti'
'Arora, Ashim'
'Ahmed, J. Irshad'
'Adhikari, Debashis'
'Natarajan, Palani'
'Venugopalan, P.'
'Patra, Ranjan'

_publ_section_title
;
 Nature of Fluorine Interactions in &#x2018;Wheel and Axle&#x2019;
 Topology Based Hexa-Coordinated Sn(IV)-Porphyrins: An Experimental and
 Theoretical Analysis
;
_journal_name_full CrystEngComm
_journal_paper_doi 10.1039/D0CE00333F
_journal_year 2020
_chemical_formula_sum 'C54 H32 F2 N8 O4 Sn'
_chemical_formula_weight 1013.56
_chemical_name_common m-fluorobenzoate-tin-porphrin
_space_group_crystal_system monoclinic
_space_group_IT_number 14
_space_group_name_Hall '-P 2ybc'
_space_group_name_H-M_alt 'P 1 21/c 1'
_atom_sites_solution_hydrogens geom
_audit_creation_method SHELXL-2018/3
_audit_update_record
;
2018-06-02 deposited with the CCDC.	2020-06-26 downloaded from the CCDC.
;
_cell_angle_alpha 90
_cell_angle_beta 98.019(2)
_cell_angle_gamma 90
_cell_formula_units_Z 2
_cell_length_a 10.3030(3)
_cell_length_b 19.0612(5)
_cell_length_c 11.2798(3)
_cell_measurement_reflns_used 12557
_cell_measurement_temperature 293(2)
_cell_measurement_theta_max 27.288
_cell_measurement_theta_min 3.577
_cell_volume 2193.55(10)
_computing_cell_refinement 'CrysAlisPro 1.171.39.33c (Rigaku OD, 2017)'
_computing_data_collection 'CrysAlisPro 1.171.39.33c (Rigaku OD, 2017)'
_computing_data_reduction 'CrysAlisPro 1.171.39.33c (Rigaku OD, 2017)'
_computing_molecular_graphics SHELX
_computing_structure_refinement 'SHELXL-2018/3 (Sheldrick, 2018)'
_computing_structure_solution XP
_diffrn_ambient_temperature 293(2)
_diffrn_measured_fraction_theta_full 0.997
_diffrn_measured_fraction_theta_max 0.997
_diffrn_measurement_device_type 'SuperNova, Single source at offset/far, HyPix3000'
_diffrn_measurement_method '\w scans'
_diffrn_radiation_type MoK\a
_diffrn_radiation_wavelength 0.71073
_diffrn_reflns_av_R_equivalents 0.0296
_diffrn_reflns_av_unetI/netI 0.0293
_diffrn_reflns_Laue_measured_fraction_full 0.997
_diffrn_reflns_Laue_measured_fraction_max 0.997
_diffrn_reflns_limit_h_max 12
_diffrn_reflns_limit_h_min -12
_diffrn_reflns_limit_k_max 23
_diffrn_reflns_limit_k_min -23
_diffrn_reflns_limit_l_max 13
_diffrn_reflns_limit_l_min -13
_diffrn_reflns_number 19083
_diffrn_reflns_point_group_measured_fraction_full 0.997
_diffrn_reflns_point_group_measured_fraction_max 0.997
_diffrn_reflns_theta_full 25.242
_diffrn_reflns_theta_max 25.997
_diffrn_reflns_theta_min 3.297
_diffrn_source 'micro-focus sealed X-ray tube'
_exptl_absorpt_coefficient_mu 0.651
_exptl_absorpt_correction_T_max 1.0
_exptl_absorpt_correction_T_min 0.78529
_exptl_absorpt_correction_type multi-scan
_exptl_absorpt_process_details
;
CrysAlisPro 1.171.39.33c (Rigaku Oxford Diffraction, 2017)
Empirical absorption correction using spherical harmonics,
 implemented in SCALE3 ABSPACK scaling algorithm.
;
_exptl_crystal_colour purple
_exptl_crystal_density_diffrn 1.535
_exptl_crystal_description 'Elongated block'
_exptl_crystal_F_000 1024
_exptl_crystal_size_max 0.18
_exptl_crystal_size_mid 0.15
_exptl_crystal_size_min 0.14
_refine_diff_density_max 0.364
_refine_diff_density_min -0.352
_refine_diff_density_rms 0.061
_refine_ls_extinction_method none
_refine_ls_goodness_of_fit_ref 1.054
_refine_ls_hydrogen_treatment constr
_refine_ls_matrix_type full
_refine_ls_number_parameters 313
_refine_ls_number_reflns 4295
_refine_ls_number_restraints 1
_refine_ls_restrained_S_all 1.057
_refine_ls_R_factor_all 0.0473
_refine_ls_R_factor_gt 0.0353
_refine_ls_shift/su_max 0.000
_refine_ls_shift/su_mean 0.000
_refine_ls_structure_factor_coef Fsqd
_refine_ls_weighting_details 'w=1/[\s^2^(Fo^2^)+(0.0581P)^2^+0.9423P] where P=(Fo^2^+2Fc^2^)/3'
_refine_ls_weighting_scheme calc
_refine_ls_wR_factor_gt 0.0999
_refine_ls_wR_factor_ref 0.1058
_reflns_Friedel_coverage 0.000
_reflns_number_gt 3386
_reflns_number_total 4295
_reflns_threshold_expression 'I > 2\s(I)'
_cod_data_source_file d0ce00333f2.cif
_cod_data_source_block shelx
_cod_original_sg_symbol_H-M 'P 21/c'
_cod_database_code 7240786
_shelx_shelxl_version_number 2018/3
_shelx_space_group_comment
;
The symmetry employed for this shelxl refinement is uniquely defined
by the following loop, which should always be used as a source of
symmetry information in preference to the above space-group names.
They are only intended as comments.
;

loop_
_space_group_symop_operation_xyz
'x, y, z'
'-x, y+1/2, -z+1/2'
'-x, -y, -z'
'x, -y-1/2, z-1/2'

loop_
_atom_site_label
_atom_site_type_symbol
_atom_site_fract_x
_atom_site_fract_y
_atom_site_fract_z
_atom_site_U_iso_or_equiv
_atom_site_adp_type
_atom_site_occupancy
_atom_site_site_symmetry_order
_atom_site_calc_flag
_atom_site_refinement_flags_posn
_atom_site_refinement_flags_adp
_atom_site_refinement_flags_occupancy
_atom_site_disorder_assembly
_atom_site_disorder_group
Sn1 Sn 0.500000 0.500000 0.500000 0.03776(12) Uani 1 2 d S . P . .
F1 F 0.0366(3) 0.19203(17) 0.6561(3) 0.1353(11) Uani 1 1 d . . . . .
O1 O 0.4245(2) 0.40961(11) 0.57723(17) 0.0484(5) Uani 1 1 d . U . . .
O2 O 0.2179(3) 0.40862(14) 0.4904(2) 0.0735(7) Uani 1 1 d . . . . .
N1 N 0.3406(2) 0.56194(12) 0.53150(19) 0.0407(5) Uani 1 1 d . . . . .
N2 N 0.4080(2) 0.47728(14) 0.3278(2) 0.0418(5) Uani 1 1 d . . . . .
N3 N -0.1682(4) 0.5864(3) 0.1265(3) 0.0924(12) Uani 1 1 d . . . . .
N4 N 0.6734(4) 0.29076(19) -0.0466(3) 0.0822(10) Uani 1 1 d . . . . .
C1 C 0.3263(3) 0.59503(15) 0.6371(2) 0.0406(6) Uani 1 1 d . . . . .
C2 C 0.1976(3) 0.62435(17) 0.6236(3) 0.0505(7) Uani 1 1 d . . . . .
H2A H 0.161364 0.649692 0.681394 0.061 Uiso 1 1 calc R U . . .
C3 C 0.1379(3) 0.60899(16) 0.5131(3) 0.0495(7) Uani 1 1 d . . . . .
H3A H 0.052966 0.621583 0.481082 0.059 Uiso 1 1 calc R U . . .
C4 C 0.2267(3) 0.57037(16) 0.4540(3) 0.0418(7) Uani 1 1 d . . . . .
C5 C 0.2024(3) 0.54326(15) 0.3361(2) 0.0423(7) Uani 1 1 d . . . . .
C6 C 0.2842(3) 0.50025(13) 0.2800(3) 0.0411(7) Uani 1 1 d . . . . .
C7 C 0.2561(3) 0.47121(18) 0.1621(2) 0.0484(7) Uani 1 1 d . . . . .
H7A H 0.179589 0.478210 0.109147 0.058 Uiso 1 1 calc R U . . .
C8 C 0.3588(3) 0.43222(16) 0.1410(2) 0.0486(7) Uani 1 1 d . . . . .
H8A H 0.365392 0.407185 0.071331 0.058 Uiso 1 1 calc R U . . .
C9 C 0.4567(3) 0.43587(15) 0.2447(2) 0.0414(6) Uani 1 1 d . . . . .
C10 C 0.5798(3) 0.40344(14) 0.2599(2) 0.0416(6) Uani 1 1 d . . . . .
C11 C 0.0728(3) 0.56093(16) 0.2657(2) 0.0466(7) Uani 1 1 d . . . . .
C12 C -0.0308(5) 0.5192(3) 0.2658(6) 0.116(2) Uani 1 1 d . . . . .
H12A H -0.024464 0.479040 0.312972 0.139 Uiso 1 1 calc R U . . .
C13 C -0.1475(5) 0.5356(4) 0.1959(6) 0.133(2) Uani 1 1 d . . . . .
H13A H -0.217789 0.505672 0.201085 0.159 Uiso 1 1 calc R U . . .
C14 C -0.0692(5) 0.6281(3) 0.1275(4) 0.0977(16) Uani 1 1 d . . . . .
H14A H -0.080356 0.667465 0.078368 0.117 Uiso 1 1 calc R U . . .
C15 C 0.0534(4) 0.6190(2) 0.1966(4) 0.0787(11) Uani 1 1 d . . . . .
H15A H 0.119754 0.651879 0.194954 0.094 Uiso 1 1 calc R U . . .
C16 C 0.6149(3) 0.36370(16) 0.1541(2) 0.0465(7) Uani 1 1 d . . . . .
C17 C 0.6392(3) 0.29285(18) 0.1590(3) 0.0568(8) Uani 1 1 d . . . . .
H17A H 0.636692 0.267910 0.229505 0.068 Uiso 1 1 calc R U . . .
C18 C 0.6676(4) 0.2594(2) 0.0569(3) 0.0756(11) Uani 1 1 d . . . . .
H18A H 0.683700 0.211365 0.061438 0.091 Uiso 1 1 calc R U . . .
C19 C 0.6519(4) 0.3584(2) -0.0489(3) 0.0738(11) Uani 1 1 d . . . . .
H19A H 0.657419 0.381918 -0.120349 0.089 Uiso 1 1 calc R U . . .
C20 C 0.6218(3) 0.39772(18) 0.0464(3) 0.0575(8) Uani 1 1 d . . . . .
H20A H 0.606476 0.445698 0.038633 0.069 Uiso 1 1 calc R U . . .
C21 C 0.3093(3) 0.38551(18) 0.5614(3) 0.0542(8) Uani 1 1 d . U . . .
C22 C 0.2854(4) 0.32260(18) 0.6366(3) 0.0566(8) Uani 1 1 d . . . . .
C23 C 0.3728(4) 0.3043(2) 0.7362(3) 0.0771(11) Uani 1 1 d . . . . .
H23A H 0.450085 0.329516 0.756024 0.092 Uiso 1 1 calc R U . . .
C24 C 0.3442(5) 0.2475(3) 0.8070(4) 0.0887(13) Uani 1 1 d . . . . .
H24A H 0.402678 0.235196 0.874210 0.106 Uiso 1 1 calc R U . . .
C25 C 0.2335(6) 0.2108(2) 0.7787(4) 0.0899(14) Uani 1 1 d . . . . .
H25A H 0.214096 0.173158 0.825815 0.108 Uiso 1 1 calc R U . . .
C26 C 0.1498(4) 0.2296(2) 0.6797(4) 0.0772(11) Uani 1 1 d . . . . .
C27 C 0.1722(4) 0.28360(19) 0.6080(3) 0.0641(9) Uani 1 1 d . . . . .
H27A H 0.112625 0.294419 0.540755 0.077 Uiso 1 1 calc R U . . .

loop_
_atom_site_aniso_label
_atom_site_aniso_U_11
_atom_site_aniso_U_22
_atom_site_aniso_U_33
_atom_site_aniso_U_23
_atom_site_aniso_U_13
_atom_site_aniso_U_12
Sn1 0.04499(18) 0.03920(18) 0.02714(16) -0.00394(10) -0.00179(11) 0.00345(11)
F1 0.130(3) 0.116(2) 0.162(3) 0.017(2) 0.029(2) -0.047(2)
O1 0.0533(12) 0.0481(12) 0.0442(11) 0.0034(10) 0.0085(10) -0.0005(9)
O2 0.0714(17) 0.0675(17) 0.0771(17) 0.0142(14) -0.0053(14) -0.0012(14)
N1 0.0476(14) 0.0417(14) 0.0309(12) -0.0059(10) -0.0012(10) 0.0011(11)
N2 0.0474(14) 0.0447(13) 0.0306(12) -0.0046(11) -0.0036(10) 0.0034(11)
N3 0.065(2) 0.147(4) 0.058(2) -0.015(2) -0.0163(18) 0.020(2)
N4 0.123(3) 0.078(2) 0.0493(18) -0.0146(17) 0.0262(18) 0.012(2)
C1 0.0471(16) 0.0394(16) 0.0352(14) -0.0043(12) 0.0053(12) 0.0003(12)
C2 0.0518(18) 0.056(2) 0.0440(17) -0.0060(15) 0.0075(14) 0.0085(15)
C3 0.0469(17) 0.056(2) 0.0445(17) 0.0009(15) 0.0023(14) 0.0094(14)
C4 0.0429(15) 0.0427(16) 0.0382(15) 0.0039(13) 0.0000(12) 0.0006(13)
C5 0.0454(16) 0.0444(17) 0.0349(15) 0.0038(13) -0.0013(12) -0.0010(13)
C6 0.0494(17) 0.0409(17) 0.0307(15) 0.0002(12) -0.0024(13) -0.0008(12)
C7 0.0561(18) 0.0521(18) 0.0330(15) 0.0000(15) -0.0074(13) 0.0010(16)
C8 0.0634(19) 0.0505(18) 0.0294(14) -0.0052(13) -0.0025(13) 0.0001(15)
C9 0.0532(17) 0.0405(16) 0.0291(13) -0.0052(12) 0.0009(12) -0.0019(13)
C10 0.0569(18) 0.0393(15) 0.0285(13) -0.0036(12) 0.0059(12) -0.0028(13)
C11 0.0479(17) 0.0568(19) 0.0333(14) 0.0003(14) -0.0006(12) 0.0040(14)
C12 0.074(3) 0.127(4) 0.133(5) 0.065(4) -0.035(3) -0.043(3)
C13 0.068(3) 0.163(6) 0.151(6) 0.034(5) -0.040(4) -0.034(4)
C14 0.103(4) 0.116(4) 0.070(3) 0.026(3) -0.004(3) 0.049(3)
C15 0.063(2) 0.085(3) 0.085(3) 0.025(2) 0.001(2) 0.015(2)
C16 0.0574(18) 0.0488(18) 0.0338(15) -0.0081(13) 0.0076(13) -0.0010(14)
C17 0.080(2) 0.0474(19) 0.0431(17) -0.0028(15) 0.0112(16) 0.0052(17)
C18 0.114(3) 0.053(2) 0.064(2) -0.0132(18) 0.024(2) 0.014(2)
C19 0.105(3) 0.079(3) 0.0402(18) -0.0004(19) 0.0208(19) -0.001(2)
C20 0.082(2) 0.0513(19) 0.0404(17) -0.0018(15) 0.0121(16) -0.0010(17)
C21 0.0623(17) 0.052(2) 0.0475(18) -0.0050(16) 0.0044(16) 0.0028(15)
C22 0.071(2) 0.0506(19) 0.0505(18) 0.0021(16) 0.0177(16) 0.0064(17)
C23 0.070(2) 0.088(3) 0.071(3) 0.018(2) 0.002(2) 0.004(2)
C24 0.100(3) 0.089(3) 0.076(3) 0.028(3) 0.009(2) 0.011(3)
C25 0.126(4) 0.063(3) 0.087(3) 0.013(2) 0.039(3) 0.003(3)
C26 0.080(3) 0.069(3) 0.086(3) 0.000(2) 0.025(2) -0.012(2)
C27 0.073(2) 0.058(2) 0.062(2) -0.0017(18) 0.0105(18) -0.0001(18)

loop_
_atom_type_symbol
_atom_type_description
_atom_type_scat_dispersion_real
_atom_type_scat_dispersion_imag
_atom_type_scat_source
C C 0.0033 0.0016 'International Tables Vol C Tables 4.2.6.8 and 6.1.1.4'
H H 0.0000 0.0000 'International Tables Vol C Tables 4.2.6.8 and 6.1.1.4'
N N 0.0061 0.0033 'International Tables Vol C Tables 4.2.6.8 and 6.1.1.4'
O O 0.0106 0.0060 'International Tables Vol C Tables 4.2.6.8 and 6.1.1.4'
Sn Sn -0.6537 1.4246 'International Tables Vol C Tables 4.2.6.8 and 6.1.1.4'
F F 0.0171 0.0103 'International Tables Vol C Tables 4.2.6.8 and 6.1.1.4'

loop_
_geom_angle_atom_site_label_1
_geom_angle_atom_site_label_2
_geom_angle_atom_site_label_3
_geom_angle
_geom_angle_site_symmetry_1
_geom_angle_site_symmetry_3
_geom_angle_publ_flag
N2 Sn1 N2 180.00(13) 3_666 . ?
N2 Sn1 N1 90.55(9) 3_666 3_666 ?
N2 Sn1 N1 89.45(9) . 3_666 ?
N2 Sn1 N1 89.45(9) 3_666 . ?
N2 Sn1 N1 90.55(9) . . ?
N1 Sn1 N1 180.0 3_666 . ?
N2 Sn1 O1 93.93(9) 3_666 3_666 ?
N2 Sn1 O1 86.07(9) . 3_666 ?
N1 Sn1 O1 92.71(8) 3_666 3_666 ?
N1 Sn1 O1 87.30(8) . 3_666 ?
N2 Sn1 O1 86.07(9) 3_666 . ?
N2 Sn1 O1 93.93(9) . . ?
N1 Sn1 O1 87.29(8) 3_666 . ?
N1 Sn1 O1 92.70(8) . . ?
O1 Sn1 O1 180.00(6) 3_666 . ?
C21 O1 Sn1 128.9(2) . . ?
C4 N1 C1 108.2(2) . . ?
C4 N1 Sn1 125.44(19) . . ?
C1 N1 Sn1 126.02(19) . . ?
C9 N2 C6 108.7(2) . . ?
C9 N2 Sn1 126.38(19) . . ?
C6 N2 Sn1 124.88(19) . . ?
C13 N3 C14 114.1(4) . . ?
C19 N4 C18 115.9(3) . . ?
N1 C1 C10 125.6(3) . 3_666 ?
N1 C1 C2 107.3(2) . . ?
C10 C1 C2 127.0(3) 3_666 . ?
C3 C2 C1 108.2(3) . . ?
C3 C2 H2A 125.9 . . ?
C1 C2 H2A 125.9 . . ?
C2 C3 C4 108.0(3) . . ?
C2 C3 H3A 126.0 . . ?
C4 C3 H3A 126.0 . . ?
N1 C4 C3 108.3(3) . . ?
N1 C4 C5 125.4(3) . . ?
C3 C4 C5 126.3(3) . . ?
C6 C5 C4 127.1(3) . . ?
C6 C5 C11 116.4(3) . . ?
C4 C5 C11 116.4(3) . . ?
N2 C6 C5 126.4(3) . . ?
N2 C6 C7 107.2(3) . . ?
C5 C6 C7 126.4(3) . . ?
C8 C7 C6 108.5(3) . . ?
C8 C7 H7A 125.8 . . ?
C6 C7 H7A 125.8 . . ?
C7 C8 C9 108.1(3) . . ?
C7 C8 H8A 126.0 . . ?
C9 C8 H8A 126.0 . . ?
N2 C9 C10 125.6(2) . . ?
N2 C9 C8 107.5(2) . . ?
C10 C9 C8 126.8(3) . . ?
C9 C10 C1 126.8(2) . 3_666 ?
C9 C10 C16 116.1(2) . . ?
C1 C10 C16 117.0(3) 3_666 . ?
C12 C11 C15 115.8(4) . . ?
C12 C11 C5 121.5(3) . . ?
C15 C11 C5 122.7(3) . . ?
C11 C12 C13 120.0(5) . . ?
C11 C12 H12A 120.0 . . ?
C13 C12 H12A 120.0 . . ?
N3 C13 C12 126.5(5) . . ?
N3 C13 H13A 116.8 . . ?
C12 C13 H13A 116.8 . . ?
N3 C14 C15 125.3(5) . . ?
N3 C14 H14A 117.3 . . ?
C15 C14 H14A 117.3 . . ?
C11 C15 C14 118.2(4) . . ?
C11 C15 H15A 120.9 . . ?
C14 C15 H15A 120.9 . . ?
C17 C16 C20 117.6(3) . . ?
C17 C16 C10 121.8(3) . . ?
C20 C16 C10 120.5(3) . . ?
C16 C17 C18 118.6(3) . . ?
C16 C17 H17A 120.7 . . ?
C18 C17 H17A 120.7 . . ?
N4 C18 C17 124.6(3) . . ?
N4 C18 H18A 117.7 . . ?
C17 C18 H18A 117.7 . . ?
N4 C19 C20 125.1(3) . . ?
N4 C19 H19A 117.5 . . ?
C20 C19 H19A 117.5 . . ?
C19 C20 C16 118.2(3) . . ?
C19 C20 H20A 120.9 . . ?
C16 C20 H20A 120.9 . . ?
O2 C21 O1 125.5(3) . . ?
O2 C21 C22 118.7(3) . . ?
O1 C21 C22 115.7(3) . . ?
C23 C22 C27 119.1(3) . . ?
C23 C22 C21 121.2(3) . . ?
C27 C22 C21 119.7(3) . . ?
C22 C23 C24 119.6(4) . . ?
C22 C23 H23A 120.2 . . ?
C24 C23 H23A 120.2 . . ?
C25 C24 C23 120.6(4) . . ?
C25 C24 H24A 119.7 . . ?
C23 C24 H24A 119.7 . . ?
C24 C25 C26 118.6(4) . . ?
C24 C25 H25A 120.7 . . ?
C26 C25 H25A 120.7 . . ?
C27 C26 C25 123.5(4) . . ?
C27 C26 F1 119.9(4) . . ?
C25 C26 F1 116.6(4) . . ?
C26 C27 C22 118.7(4) . . ?
C26 C27 H27A 120.7 . . ?
C22 C27 H27A 120.7 . . ?

loop_
_geom_bond_atom_site_label_1
_geom_bond_atom_site_label_2
_geom_bond_distance
_geom_bond_site_symmetry_2
_geom_bond_publ_flag
Sn1 N2 2.084(2) 3_666 ?
Sn1 N2 2.084(2) . ?
Sn1 N1 2.093(2) 3_666 ?
Sn1 N1 2.093(2) . ?
Sn1 O1 2.126(2) 3_666 ?
Sn1 O1 2.126(2) . ?
F1 C26 1.363(5) . ?
O1 C21 1.262(4) . ?
O2 C21 1.230(4) . ?
N1 C4 1.372(4) . ?
N1 C1 1.374(3) . ?
N2 C9 1.373(3) . ?
N2 C6 1.384(4) . ?
N3 C13 1.245(7) . ?
N3 C14 1.292(6) . ?
N4 C19 1.308(5) . ?
N4 C18 1.321(5) . ?
C1 C10 1.405(4) 3_666 ?
C1 C2 1.427(4) . ?
C2 C3 1.344(4) . ?
C2 H2A 0.9300 . ?
C3 C4 1.412(4) . ?
C3 H3A 0.9300 . ?
C4 C5 1.416(4) . ?
C5 C6 1.390(4) . ?
C5 C11 1.494(4) . ?
C6 C7 1.432(4) . ?
C7 C8 1.341(4) . ?
C7 H7A 0.9300 . ?
C8 C9 1.436(4) . ?
C8 H8A 0.9300 . ?
C9 C10 1.400(4) . ?
C10 C16 1.499(4) . ?
C11 C12 1.331(5) . ?
C11 C15 1.352(5) . ?
C12 C13 1.378(7) . ?
C12 H12A 0.9300 . ?
C13 H13A 0.9300 . ?
C14 C15 1.400(6) . ?
C14 H14A 0.9300 . ?
C15 H15A 0.9300 . ?
C16 C17 1.373(4) . ?
C16 C20 1.388(4) . ?
C17 C18 1.383(4) . ?
C17 H17A 0.9300 . ?
C18 H18A 0.9300 . ?
C19 C20 1.381(5) . ?
C19 H19A 0.9300 . ?
C20 H20A 0.9300 . ?
C21 C22 1.508(5) . ?
C22 C23 1.383(5) . ?
C22 C27 1.383(5) . ?
C23 C24 1.401(6) . ?
C23 H23A 0.9300 . ?
C24 C25 1.339(6) . ?
C24 H24A 0.9300 . ?
C25 C26 1.361(6) . ?
C25 H25A 0.9300 . ?
C26 C27 1.348(5) . ?
C27 H27A 0.9300 . ?

loop_
_geom_torsion_atom_site_label_1
_geom_torsion_atom_site_label_2
_geom_torsion_atom_site_label_3
_geom_torsion_atom_site_label_4
_geom_torsion
_geom_torsion_site_symmetry_1
_geom_torsion_site_symmetry_2
_geom_torsion_site_symmetry_3
_geom_torsion_site_symmetry_4
_geom_torsion_publ_flag
C4 N1 C1 C10 178.1(3) . . . 3_666 ?
Sn1 N1 C1 C10 4.3(4) . . . 3_666 ?
C4 N1 C1 C2 0.5(3) . . . . ?
Sn1 N1 C1 C2 -173.3(2) . . . . ?
N1 C1 C2 C3 -0.1(4) . . . . ?
C10 C1 C2 C3 -177.6(3) 3_666 . . . ?
C1 C2 C3 C4 -0.4(4) . . . . ?
C1 N1 C4 C3 -0.8(3) . . . . ?
Sn1 N1 C4 C3 173.09(19) . . . . ?
C1 N1 C4 C5 -179.4(3) . . . . ?
Sn1 N1 C4 C5 -5.5(4) . . . . ?
C2 C3 C4 N1 0.7(4) . . . . ?
C2 C3 C4 C5 179.3(3) . . . . ?
N1 C4 C5 C6 4.2(5) . . . . ?
C3 C4 C5 C6 -174.2(3) . . . . ?
N1 C4 C5 C11 -177.9(3) . . . . ?
C3 C4 C5 C11 3.7(4) . . . . ?
C9 N2 C6 C5 180.0(3) . . . . ?
Sn1 N2 C6 C5 1.8(4) . . . . ?
C9 N2 C6 C7 0.2(3) . . . . ?
Sn1 N2 C6 C7 -178.0(2) . . . . ?
C4 C5 C6 N2 -2.2(5) . . . . ?
C11 C5 C6 N2 180.0(3) . . . . ?
C4 C5 C6 C7 177.6(3) . . . . ?
C11 C5 C6 C7 -0.3(4) . . . . ?
N2 C6 C7 C8 0.3(4) . . . . ?
C5 C6 C7 C8 -179.5(3) . . . . ?
C6 C7 C8 C9 -0.7(4) . . . . ?
C6 N2 C9 C10 179.4(3) . . . . ?
Sn1 N2 C9 C10 -2.4(4) . . . . ?
C6 N2 C9 C8 -0.6(3) . . . . ?
Sn1 N2 C9 C8 177.5(2) . . . . ?
C7 C8 C9 N2 0.8(3) . . . . ?
C7 C8 C9 C10 -179.2(3) . . . . ?
N2 C9 C10 C1 2.4(5) . . . 3_666 ?
C8 C9 C10 C1 -177.6(3) . . . 3_666 ?
N2 C9 C10 C16 -176.9(3) . . . . ?
C8 C9 C10 C16 3.2(4) . . . . ?
C6 C5 C11 C12 86.5(5) . . . . ?
C4 C5 C11 C12 -91.6(5) . . . . ?
C6 C5 C11 C15 -92.3(4) . . . . ?
C4 C5 C11 C15 89.6(4) . . . . ?
C15 C11 C12 C13 1.5(9) . . . . ?
C5 C11 C12 C13 -177.3(6) . . . . ?
C14 N3 C13 C12 -3.4(11) . . . . ?
C11 C12 C13 N3 2.1(13) . . . . ?
C13 N3 C14 C15 1.2(8) . . . . ?
C12 C11 C15 C14 -3.3(6) . . . . ?
C5 C11 C15 C14 175.5(4) . . . . ?
N3 C14 C15 C11 2.1(7) . . . . ?
C9 C10 C16 C17 -118.5(3) . . . . ?
C1 C10 C16 C17 62.2(4) 3_666 . . . ?
C9 C10 C16 C20 60.5(4) . . . . ?
C1 C10 C16 C20 -118.8(3) 3_666 . . . ?
C20 C16 C17 C18 -0.7(5) . . . . ?
C10 C16 C17 C18 178.3(3) . . . . ?
C19 N4 C18 C17 0.9(6) . . . . ?
C16 C17 C18 N4 0.1(6) . . . . ?
C18 N4 C19 C20 -1.4(7) . . . . ?
N4 C19 C20 C16 0.8(6) . . . . ?
C17 C16 C20 C19 0.3(5) . . . . ?
C10 C16 C20 C19 -178.7(3) . . . . ?
Sn1 O1 C21 O2 4.6(5) . . . . ?
Sn1 O1 C21 C22 -176.02(18) . . . . ?
O2 C21 C22 C23 -164.6(4) . . . . ?
O1 C21 C22 C23 15.9(5) . . . . ?
O2 C21 C22 C27 13.3(5) . . . . ?
O1 C21 C22 C27 -166.1(3) . . . . ?
C27 C22 C23 C24 -0.9(6) . . . . ?
C21 C22 C23 C24 177.0(4) . . . . ?
C22 C23 C24 C25 0.3(7) . . . . ?
C23 C24 C25 C26 0.3(7) . . . . ?
C24 C25 C26 C27 -0.1(7) . . . . ?
C24 C25 C26 F1 -178.3(4) . . . . ?
C25 C26 C27 C22 -0.6(6) . . . . ?
F1 C26 C27 C22 177.5(3) . . . . ?
C23 C22 C27 C26 1.1(5) . . . . ?
C21 C22 C27 C26 -176.9(3) . . . . ?
